data_7707540
loop_
_publ_author_name
'Yadav, Ravi'
'Dahlen, Milena'
'Singh, Akhil K.'
'Sun, Xiaofei'
'Gamer, Michael T.'
'Roesky, Peter W.'

_publ_section_title
;
 Nonanuclear zinc-gold [Zn<sub>3</sub>Au<sub>6</sub>] heterobimetallic
 complexes.
;
_journal_issue 24
_journal_name_full 'Dalton transactions (Cambridge, England : 2003)'
_journal_page_first 8558
_journal_page_last 8566
_journal_paper_doi 10.1039/d1dt01396c
_journal_volume 50
_journal_year 2021
_chemical_formula_moiety 'C134 H100 Au6 Cl6 N4 O12 P6 Zn3, 1[C2H5OH], 2[C3H6O]'
_chemical_formula_sum 'C134 H100 Au6 Cl6 N4 O12 P6 Zn3'
_chemical_formula_weight 3734.60
_space_group_crystal_system triclinic
_space_group_IT_number 2
_space_group_name_Hall '-P 1'
_space_group_name_H-M_alt 'P -1'
_atom_sites_solution_hydrogens geom
_audit_creation_date 2020-12-08
_audit_creation_method
;
Olex2 1.3
(compiled 2020.11.12 svn.r5f609507 for OlexSys, GUI svn.r6226)
;
_audit_update_record
;
2020-12-21 deposited with the CCDC.	2021-05-20 downloaded from the CCDC.
;
_cell_angle_alpha 67.913(3)
_cell_angle_beta 84.830(3)
_cell_angle_gamma 83.908(3)
_cell_formula_units_Z 1
_cell_length_a 11.1558(5)
_cell_length_b 17.0682(7)
_cell_length_c 19.4466(8)
_cell_measurement_reflns_used 46158
_cell_measurement_temperature 100
_cell_measurement_theta_max 29.54
_cell_measurement_theta_min 2.26
_cell_volume 3406.6(3)
_computing_cell_refinement
;
X-Area Recipe 1.33.0.0 (STOE, 2015)
PLATON (A.L.Spek, 2009)
;
_computing_data_collection 'X-Area Pilatus3_SV 1.31.150.0 (STOE, 2018)'
_computing_data_reduction
;
X-Area Integrate 1.73.1.0 (STOE, 2018)
X-Area LANA 1.73.2.0 (STOE, 2018)
PLATON (A.L.Spek, 2009)
;
_computing_molecular_graphics 'Diamond 4, Olex2 (Dolomanov et al., 2009)'
_computing_publication_material
;
STOE & Cie GmbH, X-Area, software package for collecting single-crystal or
multi-domain crystal data on STOE area-detector diffractometers, for image 
processing, for the correction and scaling of reflection intensities and 
for outlier rejection, version 1.84, Darmstadt 2018
MS Word (Microsoft)
Olex2 (Dolomanov et al., 2009)
;
_computing_structure_refinement 'SHELXL-2018/3 (Sheldrick, 2015)'
_computing_structure_solution 'SHELXT  (Sheldrick, 2015)'
_diffrn_ambient_temperature 100
_diffrn_detector Pilatus200K
_diffrn_detector_area_resol_mean 5.81
_diffrn_detector_type 'DECTRIS PILATUS 200K'
_diffrn_measured_fraction_theta_full 0.994
_diffrn_measured_fraction_theta_max 0.844
_diffrn_measurement_details
;
 768 frames, detector distance = 60 mm
;
_diffrn_measurement_device 'Eulerian 4-circle diffractometer'
_diffrn_measurement_device_type 'STOE STADIVARI'
_diffrn_measurement_method 'rotation method, \w scans'
_diffrn_radiation_collimation '0.5 mm diameter, monocapillary'
_diffrn_radiation_monochromator 'plane graphite'
_diffrn_radiation_polarisn_norm 0
_diffrn_radiation_probe x-ray
_diffrn_radiation_type 'Mo K\a'
_diffrn_radiation_wavelength 0.71073
_diffrn_reflns_av_R_equivalents 0.0266
_diffrn_reflns_av_unetI/netI 0.0352
_diffrn_reflns_Laue_measured_fraction_full 0.994
_diffrn_reflns_Laue_measured_fraction_max 0.844
_diffrn_reflns_limit_h_max 14
_diffrn_reflns_limit_h_min -15
_diffrn_reflns_limit_k_max 23
_diffrn_reflns_limit_k_min -20
_diffrn_reflns_limit_l_max 26
_diffrn_reflns_limit_l_min -24
_diffrn_reflns_number 31566
_diffrn_reflns_point_group_measured_fraction_full 0.994
_diffrn_reflns_point_group_measured_fraction_max 0.844
_diffrn_reflns_theta_full 25.242
_diffrn_reflns_theta_max 29.642
_diffrn_reflns_theta_min 2.264
_diffrn_source 'Mo Genix 3D HF'
_diffrn_source_current 1.000
_diffrn_source_power 0.050
_diffrn_source_voltage 50
_exptl_absorpt_coefficient_mu 7.197
_exptl_absorpt_correction_T_max 0.6127
_exptl_absorpt_correction_T_min 0.3907
_exptl_absorpt_correction_type multi-scan
_exptl_absorpt_process_details
;
STOE X-Red32, absorption correction by Gaussian integration, analogous to
P. Coppens, "The Evaluation of Absorption and Extinction in Single-Crystal
Structure Analysis", published in: F. R. Ahmed (Editor), "Crystallographic
Computing", Munksgaard, Copenhagen (1970), 255 - 270. Afterwards scaling of
reflection intensities was performed within STOE LANA. J. Koziskova, F. Hahn,
J. Richter, J. Kozisek, Acta Chimica Slovaca, vol. 9, no. 2, 2016, pp. 136-140.
;
_exptl_crystal_colour colourless
_exptl_crystal_colour_primary colourless
_exptl_crystal_density_diffrn 1.820
_exptl_crystal_density_method 'not measured'
_exptl_crystal_description prism
_exptl_crystal_F_000 1784
_exptl_crystal_size_max 0.203
_exptl_crystal_size_mid 0.132
_exptl_crystal_size_min 0.057
_refine_diff_density_max 8.431
_refine_diff_density_min -3.259
_refine_diff_density_rms 0.240
_refine_ls_extinction_method none
_refine_ls_goodness_of_fit_ref 1.045
_refine_ls_hydrogen_treatment constr
_refine_ls_matrix_type full
_refine_ls_number_parameters 823
_refine_ls_number_reflns 16242
_refine_ls_number_restraints 192
_refine_ls_restrained_S_all 1.046
_refine_ls_R_factor_all 0.0702
_refine_ls_R_factor_gt 0.0591
_refine_ls_shift/su_max 0.001
_refine_ls_shift/su_mean 0.000
_refine_ls_structure_factor_coef Fsqd
_refine_ls_weighting_details 'w=1/[\s^2^(Fo^2^)+(0.0797P)^2^+46.8873P] where P=(Fo^2^+2Fc^2^)/3'
_refine_ls_weighting_scheme calc
_refine_ls_wR_factor_gt 0.1581
_refine_ls_wR_factor_ref 0.1651
_reflns_Friedel_coverage 0.000
_reflns_number_gt 13536
_reflns_number_total 16242
_reflns_threshold_expression 'I > 2\s(I)'
_cod_data_source_file d1dt01396c2.cif
_cod_data_source_block ry300g
_cod_depositor_comments 'Adding full bibliography for 7707538--7707541.cif.'
_cod_database_code 7707540
_shelx_shelxl_version_number 2018/3
_shelx_space_group_comment
;
The symmetry employed for this shelxl refinement is uniquely defined
by the following loop, which should always be used as a source of
symmetry information in preference to the above space-group names.
They are only intended as comments.
;
_shelx_estimated_absorpt_t_max 0.684
_shelx_estimated_absorpt_t_min 0.323
_olex2_refinement_description
;
1. Fixed Uiso
 At 1.2 times of:
  All C(H) groups
2. Uiso/Uaniso restraints and constraints
C32B \\sim C17 \\sim C32 \\sim C35B \\sim C36B \\sim C37B: within 2A with sigma
of 0.005 and sigma for terminal atoms of 0.01 within 2A
C32A \\sim C33 \\sim C34B \\sim C35A \\sim C36A \\sim C37A: within 2A with
sigma of 0.005 and sigma for terminal atoms of 0.01 within 2A
C38B \\sim C39B \\sim C40A \\sim C41A \\sim C42B \\sim C43B: within 2A with
sigma of 0.005 and sigma for terminal atoms of 0.01 within 2A
C38A \\sim C39A \\sim C40B \\sim C41B \\sim C42A \\sim C43A: within 2A with
sigma of 0.005 and sigma for terminal atoms of 0.01 within 2A
C17B \\sim C32B \\sim C38B \\sim P2B \\sim Au2B \\sim Cl2B: within 2A with
sigma of 0.005 and sigma for terminal atoms of 0.01 within 2A
C32A \\sim C38A \\sim P2A \\sim Au2A \\sim Cl2A: within 2A with sigma of 0.005
and sigma for terminal atoms of 0.01 within 2A
Uanis(C50) \\sim Ueq: with sigma of 0.001 and sigma for terminal atoms of 0.002
Uanis(Au2B) \\sim Ueq, Uanis(Cl2B) \\sim Ueq: with sigma of 0.01 and sigma for
terminal atoms of 0.02
3. Others
 Fixed Sof: Au2B(0.33333) Cl2B(0.33333) P2B(0.33333) C32B(0.33333)
 C17(0.33333) H17(0.33333) C32(0.33333) H32(0.33333) C35B(0.33333)
 H35B(0.33333) C36B(0.33333) H36B(0.33333) C37B(0.33333) H37B(0.33333)
 C38B(0.33333) C39B(0.33333) H39B(0.33333) C40A(0.33333) H40A(0.33333)
 C41A(0.33333) H41A(0.33333) C42B(0.33333) H42B(0.33333) C43B(0.33333)
 H43B(0.33333) Au2A(0.66667) Cl2A(0.66667) P2A(0.66667) C32A(0.66667)
 C33(0.66667) H33(0.66667) C34B(0.66667) H34B(0.66667) C35A(0.66667)
 H35A(0.66667) C36A(0.66667) H36A(0.66667) C37A(0.66667) H37A(0.66667)
 C38A(0.66667) C39A(0.66667) H39A(0.66667) C40B(0.66667) H40B(0.66667)
 C41B(0.66667) H41B(0.66667) C42A(0.66667) H42A(0.66667) C43A(0.66667)
 H43A(0.66667)
4.a Aromatic/amide H refined with riding coordinates:
 C4(H4), C5(H5), C6(H6), C7(H7), C10(H10), C11(H11), C12(H12), C13(H13),
 C19(H19), C18(H18), C16(H16), C15(H15), C21(H21), C22(H22), C24(H24), C25(H25),
  C27(H27), C28(H28), C30(H30), C31(H31), C17(H17), C32(H32), C35B(H35B),
 C36B(H36B), C37B(H37B), C39B(H39B), C40A(H40A), C41A(H41A), C42B(H42B),
 C43B(H43B), C45(H45), C46(H46), C47(H47), C48(H48), C49(H49), C51(H51),
 C52(H52), C53(H53), C54(H54), C55(H55), C57(H57), C58(H58), C59(H59), C60(H60),
  C61(H61), C65(H65), C66(H66), C67(H67), C63(H63), C64(H64), C33(H33),
 C34B(H34B), C35A(H35A), C36A(H36A), C37A(H37A), C39A(H39A), C40B(H40B),
 C41B(H41B), C42A(H42A), C43A(H43A)
4.b Fitted hexagon refined as free rotating group:
 C14(C19,C18,C17B,C16,C15), C32B(C17,C32,C35B,C36B,C37B), C38B(C39B,C40A,C41A,
 C42B,C43B), C50(C51,C52,C53,C54,C55), C65(C66,C67,C62,C63,C64), C32A(C33,C34B,
 C35A,C36A,C37A), C38A(C39A,C40B,C41B,C42A,C43A)
;
_smtbx_masks_special_details
;
A solvent mask was calculated and 87 electrons were 
found in a volume of 435 A^3 in 2 voids per unit cell. 
This is consistent with the presence of one molecule
ethanol and two molecules of acetone per unit cell 
which account for 90 electrons per unit cell.
;
_smtbx_masks_void_probe_radius 1.2
_smtbx_masks_void_truncation_radius 1.2
_olex2_submission_special_instructions 'No special instructions were received'

loop_
_space_group_symop_operation_xyz
'x, y, z'
'-x, -y, -z'

loop_
_atom_site_label
_atom_site_type_symbol
_atom_site_fract_x
_atom_site_fract_y
_atom_site_fract_z
_atom_site_U_iso_or_equiv
_atom_site_adp_type
_atom_site_occupancy
_atom_site_site_symmetry_order
_atom_site_calc_flag
_atom_site_refinement_flags_posn
_atom_site_refinement_flags_adp
_atom_site_refinement_flags_occupancy
_atom_site_disorder_assembly
_atom_site_disorder_group
Au1 Au 0.45443(3) -0.13873(2) 0.64419(2) 0.02540(9) Uani 1 1 d . . . . .
Au2B Au 0.6815(3) 0.90198(16) 0.03320(15) 0.0703(7) Uani 0.3333 1 d . U P A 2
Au3 Au 0.81267(3) 0.40010(2) 0.98637(2) 0.03461(10) Uani 1 1 d . . . . .
Zn1 Zn 0.78427(7) 0.40294(5) 0.47154(4) 0.01625(16) Uani 1 1 d . . . . .
Zn2 Zn 0.500000 0.500000 0.500000 0.0136(2) Uani 1 2 d S . P . .
Cl1 Cl 0.58118(19) -0.25910(13) 0.66980(14) 0.0355(5) Uani 1 1 d . . . . .
Cl2B Cl 0.837(2) 0.9093(13) -0.0522(13) 0.124(7) Uani 0.3333 1 d . U P A 2
Cl3 Cl 0.7342(3) 0.31465(19) 1.09993(14) 0.0506(6) Uani 1 1 d . . . . .
P1 P 0.32839(18) -0.02306(12) 0.62028(12) 0.0230(4) Uani 1 1 d . . . . .
P2B P 0.5467(17) 0.8724(14) 0.1243(12) 0.034(2) Uani 0.3333 1 d . U P A 2
P3 P 0.8968(2) 0.48220(15) 0.87871(12) 0.0302(5) Uani 1 1 d . . . . .
O1 O 0.8323(5) 0.5293(3) 0.3829(3) 0.0244(11) Uani 1 1 d . . . . .
O2 O 0.6455(4) 0.4971(3) 0.4179(3) 0.0179(10) Uani 1 1 d . . . . .
O3 O 0.8042(4) 0.4411(4) 0.5562(3) 0.0221(11) Uani 1 1 d . . . . .
O4 O 0.6157(4) 0.4882(3) 0.5813(3) 0.0196(10) Uani 1 1 d . . . . .
O5 O 0.4931(5) 0.3712(3) 0.5328(3) 0.0205(10) Uani 1 1 d . . . . .
O6 O 0.6792(5) 0.3075(3) 0.5312(3) 0.0230(11) Uani 1 1 d . . . . .
N1 N 0.9688(5) 0.3589(4) 0.4724(4) 0.0203(12) Uani 1 1 d . . . . .
N2 N 0.8047(6) 0.3488(4) 0.3867(3) 0.0208(12) Uani 1 1 d . . . . .
C1 C 0.7235(6) 0.5477(4) 0.3762(4) 0.0182(13) Uani 1 1 d . . . . .
C2 C 0.7246(6) 0.4666(4) 0.5946(4) 0.0176(13) Uani 1 1 d . . . . .
C3 C 0.5657(6) 0.3076(4) 0.5416(4) 0.0182(13) Uani 1 1 d . . . . .
C4 C 1.0486(7) 0.3726(5) 0.5127(5) 0.0250(16) Uani 1 1 d . . . . .
H4 H 1.019842 0.396690 0.548503 0.030 Uiso 1 1 calc R U . . .
C5 C 1.1714(7) 0.3536(5) 0.5050(5) 0.0298(18) Uani 1 1 d . . . . .
H5 H 1.226042 0.364212 0.534638 0.036 Uiso 1 1 calc R U . . .
C6 C 1.2123(7) 0.3186(6) 0.4529(5) 0.0292(17) Uani 1 1 d . . . . .
H6 H 1.295905 0.303454 0.446814 0.035 Uiso 1 1 calc R U . . .
C7 C 1.1304(7) 0.3058(5) 0.4098(5) 0.0284(17) Uani 1 1 d . . . . .
H7 H 1.157660 0.283724 0.372451 0.034 Uiso 1 1 calc R U . . .
C8 C 1.0085(7) 0.3253(5) 0.4210(4) 0.0227(15) Uani 1 1 d . . . . .
C9 C 0.9142(7) 0.3165(5) 0.3752(4) 0.0225(15) Uani 1 1 d . . . . .
C10 C 0.9399(8) 0.2752(6) 0.3254(5) 0.0309(18) Uani 1 1 d . . . . .
H10 H 1.018684 0.250335 0.319845 0.037 Uiso 1 1 calc R U . . .
C11 C 0.8465(8) 0.2716(6) 0.2839(5) 0.0313(18) Uani 1 1 d . . . . .
H11 H 0.861822 0.245360 0.248359 0.038 Uiso 1 1 calc R U . . .
C12 C 0.7336(8) 0.3055(6) 0.2942(5) 0.0293(17) Uani 1 1 d . . . . .
H12 H 0.669055 0.302901 0.266628 0.035 Uiso 1 1 calc R U . . .
C13 C 0.7151(7) 0.3445(5) 0.3469(5) 0.0265(16) Uani 1 1 d . . . . .
H13 H 0.636677 0.368549 0.354583 0.032 Uiso 1 1 calc R U . . .
C14 C 0.6800(4) 0.6298(3) 0.3175(3) 0.0218(14) Uani 1 1 d G . . . .
C19 C 0.7626(3) 0.6890(3) 0.2794(3) 0.0311(18) Uani 1 1 d G . . . .
H19 H 0.844764 0.678032 0.291694 0.037 Uiso 1 1 calc R U . . .
C18 C 0.7249(5) 0.7643(3) 0.2233(3) 0.036(2) Uani 1 1 d G . . . .
H18 H 0.781402 0.804770 0.197209 0.043 Uiso 1 1 calc R U . . .
C17B C 0.6047(5) 0.7803(3) 0.2053(3) 0.0359(18) Uani 1 1 d G U . . .
C16 C 0.5221(4) 0.7211(3) 0.2434(3) 0.0310(18) Uani 1 1 d G . . . .
H16 H 0.439861 0.732089 0.231057 0.037 Uiso 1 1 calc R U . . .
C15 C 0.5597(4) 0.6458(3) 0.2995(3) 0.0255(15) Uani 1 1 d G . . . .
H15 H 0.503220 0.605351 0.325542 0.031 Uiso 1 1 calc R U . . .
C20 C 0.7658(6) 0.4706(5) 0.6650(4) 0.0197(14) Uani 1 1 d . . . . .
C21 C 0.6846(7) 0.4769(6) 0.7210(5) 0.0299(17) Uani 1 1 d . . . . .
H21 H 0.600549 0.481415 0.714229 0.036 Uiso 1 1 calc R U . . .
C22 C 0.7225(8) 0.4769(7) 0.7862(5) 0.036(2) Uani 1 1 d . . . . .
H22 H 0.665131 0.477981 0.825061 0.043 Uiso 1 1 calc R U . . .
C23 C 0.8451(8) 0.4751(5) 0.7953(4) 0.0254(16) Uani 1 1 d . . . . .
C24 C 0.9293(7) 0.4707(5) 0.7386(5) 0.0280(17) Uani 1 1 d . . . . .
H24 H 1.013244 0.470223 0.744033 0.034 Uiso 1 1 calc R U . . .
C25 C 0.8887(7) 0.4671(5) 0.6743(4) 0.0234(15) Uani 1 1 d . . . . .
H25 H 0.945481 0.462136 0.636402 0.028 Uiso 1 1 calc R U . . .
C26 C 0.5122(6) 0.2242(4) 0.5654(4) 0.0185(13) Uani 1 1 d . . . . .
C27 C 0.4017(7) 0.2127(5) 0.6063(5) 0.0254(16) Uani 1 1 d . . . . .
H27 H 0.363676 0.256880 0.620943 0.030 Uiso 1 1 calc R U . . .
C28 C 0.3465(7) 0.1371(5) 0.6258(5) 0.0255(16) Uani 1 1 d . . . . .
H28 H 0.271134 0.129764 0.653525 0.031 Uiso 1 1 calc R U . . .
C29 C 0.4036(7) 0.0721(5) 0.6039(4) 0.0229(15) Uani 1 1 d . . . . .
C30 C 0.5158(7) 0.0833(5) 0.5660(5) 0.0242(15) Uani 1 1 d . . . . .
H30 H 0.556712 0.038381 0.553381 0.029 Uiso 1 1 calc R U . . .
C31 C 0.5687(7) 0.1584(5) 0.5466(5) 0.0262(16) Uani 1 1 d . . . . .
H31 H 0.644929 0.165162 0.519827 0.031 Uiso 1 1 calc R U . . .
C32B C 0.4054(19) 0.8584(12) 0.0809(13) 0.031(3) Uani 0.3333 1 d G U P A 2
C17 C 0.307(2) 0.9170(10) 0.0759(14) 0.044(4) Uani 0.3333 1 d G U P A 2
H17 H 0.316015 0.968320 0.082562 0.053 Uiso 0.3333 1 calc R U P A 2
C32 C 0.194(2) 0.9004(13) 0.0612(14) 0.051(4) Uani 0.3333 1 d G U P A 2
H32 H 0.127038 0.940365 0.057731 0.062 Uiso 0.3333 1 calc R U P A 2
C35B C 0.1809(18) 0.8252(14) 0.0514(14) 0.053(4) Uani 0.3333 1 d G U P A 2
H35B H 0.104187 0.813873 0.041369 0.063 Uiso 0.3333 1 calc R U P A 2
C36B C 0.280(2) 0.7667(11) 0.0565(13) 0.049(4) Uani 0.3333 1 d G U P A 2
H36B H 0.270313 0.715334 0.049838 0.059 Uiso 0.3333 1 calc R U P A 2
C37B C 0.3918(19) 0.7833(11) 0.0712(13) 0.043(4) Uani 0.3333 1 d G U P A 2
H37B H 0.459292 0.743288 0.074668 0.052 Uiso 0.3333 1 calc R U P A 2
C38B C 0.500(2) 0.9497(11) 0.1667(12) 0.036(3) Uani 0.3333 1 d G U P A 2
C39B C 0.536(2) 1.0320(12) 0.1350(11) 0.039(3) Uani 0.3333 1 d G U P A 2
H39B H 0.591044 1.047197 0.092673 0.046 Uiso 0.3333 1 calc R U P A 2
C40A C 0.491(2) 1.0919(10) 0.1652(12) 0.039(4) Uani 0.3333 1 d G U P A 2
H40A H 0.515888 1.148127 0.143557 0.047 Uiso 0.3333 1 calc R U P A 2
C41A C 0.411(2) 1.0697(11) 0.2272(11) 0.036(4) Uani 0.3333 1 d G U P A 2
H41A H 0.380655 1.110628 0.247838 0.044 Uiso 0.3333 1 calc R U P A 2
C42B C 0.375(2) 0.9874(12) 0.2589(10) 0.037(4) Uani 0.3333 1 d G U P A 2
H42B H 0.320577 0.972200 0.301237 0.044 Uiso 0.3333 1 calc R U P A 2
C43B C 0.420(2) 0.9275(10) 0.2287(11) 0.036(3) Uani 0.3333 1 d G U P A 2
H43B H 0.395732 0.871269 0.250354 0.043 Uiso 0.3333 1 calc R U P A 2
C44 C 1.0593(9) 0.4547(6) 0.8765(5) 0.0342(19) Uani 1 1 d . . . . .
C45 C 1.1402(9) 0.5140(7) 0.8526(6) 0.048(3) Uani 1 1 d . . . . .
H45 H 1.112575 0.572296 0.837377 0.058 Uiso 1 1 calc R U . . .
C46 C 1.2659(9) 0.4905(8) 0.8501(7) 0.053(3) Uani 1 1 d . . . . .
H46 H 1.323176 0.532000 0.835027 0.064 Uiso 1 1 calc R U . . .
C47 C 1.3018(10) 0.4062(8) 0.8699(7) 0.049(3) Uani 1 1 d . . . . .
H47 H 1.385166 0.388843 0.866220 0.058 Uiso 1 1 calc R U . . .
C48 C 1.2195(12) 0.3466(8) 0.8950(9) 0.061(3) Uani 1 1 d . . . . .
H48 H 1.246481 0.288189 0.910378 0.073 Uiso 1 1 calc R U . . .
C49 C 1.1001(11) 0.3695(7) 0.8983(7) 0.051(3) Uani 1 1 d . . . . .
H49 H 1.043838 0.327215 0.915477 0.061 Uiso 1 1 calc R U . . .
C50 C 0.8715(6) 0.5956(3) 0.8664(4) 0.0343(18) Uani 1 1 d G U . . .
C51 C 0.8120(6) 0.6544(4) 0.8063(3) 0.040(2) Uani 1 1 d G . . . .
H51 H 0.780632 0.636302 0.771320 0.048 Uiso 1 1 calc R U . . .
C52 C 0.7984(7) 0.7395(3) 0.7972(3) 0.048(3) Uani 1 1 d G . . . .
H52 H 0.757763 0.779667 0.756045 0.057 Uiso 1 1 calc R U . . .
C53 C 0.8444(7) 0.7660(3) 0.8483(4) 0.043(2) Uani 1 1 d G . . . .
H53 H 0.835094 0.824160 0.842089 0.052 Uiso 1 1 calc R U . . .
C54 C 0.9039(8) 0.7072(4) 0.9085(4) 0.060(4) Uani 1 1 d G . . . .
H54 H 0.935294 0.725288 0.943408 0.072 Uiso 1 1 calc R U . . .
C55 C 0.9175(7) 0.6221(4) 0.9176(4) 0.058(3) Uani 1 1 d G . . . .
H55 H 0.958165 0.581923 0.958685 0.070 Uiso 1 1 calc R U . . .
C56 C 0.2499(7) 0.0001(5) 0.5360(4) 0.0215(14) Uani 1 1 d . . . . .
C57 C 0.2587(8) 0.0755(5) 0.4758(5) 0.0287(17) Uani 1 1 d . . . . .
H57 H 0.302095 0.119303 0.478217 0.034 Uiso 1 1 calc R U . . .
C58 C 0.2027(8) 0.0859(6) 0.4118(5) 0.0348(19) Uani 1 1 d . . . . .
H58 H 0.209415 0.137284 0.369954 0.042 Uiso 1 1 calc R U . . .
C59 C 0.1381(8) 0.0246(6) 0.4070(6) 0.035(2) Uani 1 1 d . . . . .
H59 H 0.100050 0.033595 0.362543 0.043 Uiso 1 1 calc R U . . .
C60 C 0.1288(8) -0.0506(6) 0.4673(6) 0.037(2) Uani 1 1 d . . . . .
H60 H 0.084586 -0.093805 0.464453 0.045 Uiso 1 1 calc R U . . .
C61 C 0.1838(7) -0.0630(6) 0.5319(6) 0.0312(18) Uani 1 1 d . . . . .
H61 H 0.176607 -0.114423 0.573602 0.037 Uiso 1 1 calc R U . . .
C65 C 0.0250(7) -0.0346(5) 0.7985(4) 0.070(4) Uani 1 1 d G . . . .
H65 H -0.037328 -0.036622 0.835686 0.084 Uiso 1 1 calc R U . . .
C66 C 0.1284(8) -0.0897(5) 0.8164(3) 0.064(4) Uani 1 1 d G . . . .
H66 H 0.136779 -0.129346 0.865774 0.077 Uiso 1 1 calc R U . . .
C67 C 0.2196(6) -0.0868(4) 0.7620(4) 0.049(3) Uani 1 1 d G . . . .
H67 H 0.290296 -0.124405 0.774263 0.059 Uiso 1 1 calc R U . . .
C62 C 0.2074(5) -0.0287(4) 0.6898(3) 0.0306(18) Uani 1 1 d G . . . .
C63 C 0.1040(5) 0.0263(4) 0.6719(3) 0.039(2) Uani 1 1 d G . . . .
H63 H 0.095601 0.065982 0.622573 0.047 Uiso 1 1 calc R U . . .
C64 C 0.0128(5) 0.0234(5) 0.7263(4) 0.047(3) Uani 1 1 d G . . . .
H64 H -0.057917 0.061043 0.714084 0.056 Uiso 1 1 calc R U . . .
Au2A Au 0.73573(9) 0.89328(6) 0.04839(5) 0.03816(19) Uani 0.6667 1 d . . P A 1
Cl2A Cl 0.9096(6) 0.8887(3) -0.0216(3) 0.0611(13) Uani 0.6667 1 d . . P A 1
P2A P 0.5719(8) 0.8776(7) 0.1270(6) 0.0335(15) Uani 0.6667 1 d . U P A 1
C32A C 0.4355(10) 0.8547(6) 0.0898(6) 0.039(2) Uani 0.6667 1 d G U P A 1
C33 C 0.3224(12) 0.8970(6) 0.0914(6) 0.047(3) Uani 0.6667 1 d G U P A 1
H33 H 0.311647 0.940519 0.111124 0.056 Uiso 0.6667 1 calc R U P A 1
C34B C 0.2249(9) 0.8755(7) 0.0641(7) 0.055(3) Uani 0.6667 1 d G U P A 1
H34B H 0.147612 0.904431 0.065150 0.066 Uiso 0.6667 1 calc R U P A 1
C35A C 0.2407(10) 0.8118(7) 0.0351(7) 0.050(3) Uani 0.6667 1 d G U P A 1
H35A H 0.174065 0.797132 0.016478 0.060 Uiso 0.6667 1 calc R U P A 1
C36A C 0.3538(11) 0.7695(6) 0.0335(6) 0.048(2) Uani 0.6667 1 d G U P A 1
H36A H 0.364552 0.725919 0.013779 0.057 Uiso 0.6667 1 calc R U P A 1
C37A C 0.4513(9) 0.7909(6) 0.0608(6) 0.044(2) Uani 0.6667 1 d G U P A 1
H37A H 0.528588 0.762005 0.059753 0.052 Uiso 0.6667 1 calc R U P A 1
C38A C 0.5238(12) 0.9634(6) 0.1570(6) 0.039(2) Uani 0.6667 1 d G U P A 1
C39A C 0.5569(12) 1.0441(7) 0.1129(6) 0.044(2) Uani 0.6667 1 d G U P A 1
H39A H 0.606026 1.052483 0.068626 0.053 Uiso 0.6667 1 calc R U P A 1
C40B C 0.5180(12) 1.1126(5) 0.1337(7) 0.047(3) Uani 0.6667 1 d G U P A 1
H40B H 0.540534 1.167741 0.103554 0.056 Uiso 0.6667 1 calc R U P A 1
C41B C 0.4460(12) 1.1003(6) 0.1985(7) 0.045(2) Uani 0.6667 1 d G U P A 1
H41B H 0.419438 1.147083 0.212695 0.054 Uiso 0.6667 1 calc R U P A 1
C42A C 0.4130(10) 1.0196(7) 0.2426(5) 0.043(2) Uani 0.6667 1 d G U P A 1
H42A H 0.363834 1.011168 0.286908 0.052 Uiso 0.6667 1 calc R U P A 1
C43A C 0.4519(11) 0.9511(6) 0.2219(6) 0.041(2) Uani 0.6667 1 d G U P A 1
H43A H 0.429325 0.895909 0.251982 0.049 Uiso 0.6667 1 calc R U P A 1

loop_
_atom_site_aniso_label
_atom_site_aniso_U_11
_atom_site_aniso_U_22
_atom_site_aniso_U_33
_atom_site_aniso_U_23
_atom_site_aniso_U_13
_atom_site_aniso_U_12
Au1 0.02696(16) 0.01625(14) 0.03399(17) -0.01025(12) -0.00104(12) -0.00286(11)
Au2B 0.1002(19) 0.0488(11) 0.0629(15) -0.0269(11) 0.0355(13) -0.0208(13)
Au3 0.0444(2) 0.03758(19) 0.02409(17) -0.01131(14) -0.00741(13) -0.00847(15)
Zn1 0.0136(3) 0.0179(4) 0.0187(4) -0.0083(3) -0.0033(3) 0.0003(3)
Zn2 0.0119(5) 0.0126(5) 0.0174(5) -0.0062(4) -0.0039(4) -0.0007(4)
Cl1 0.0296(10) 0.0253(9) 0.0498(13) -0.0133(9) -0.0019(9) 0.0035(8)
Cl2B 0.144(13) 0.109(11) 0.130(13) -0.062(10) 0.074(11) -0.051(10)
Cl3 0.0682(17) 0.0556(15) 0.0293(11) -0.0120(11) -0.0039(11) -0.0236(13)
P1 0.0241(9) 0.0160(8) 0.0307(10) -0.0107(8) 0.0024(8) -0.0053(7)
P2B 0.061(5) 0.016(3) 0.022(3) -0.006(3) -0.001(4) 0.001(4)
P3 0.0413(12) 0.0312(11) 0.0222(10) -0.0115(8) -0.0101(9) -0.0078(9)
O1 0.016(2) 0.025(3) 0.030(3) -0.009(2) -0.002(2) -0.001(2)
O2 0.017(2) 0.019(2) 0.018(2) -0.0069(19) -0.0026(18) -0.0003(19)
O3 0.014(2) 0.032(3) 0.028(3) -0.020(2) -0.001(2) -0.003(2)
O4 0.014(2) 0.027(3) 0.023(3) -0.013(2) -0.0072(19) 0.0001(19)
O5 0.020(2) 0.013(2) 0.029(3) -0.008(2) -0.003(2) -0.0005(19)
O6 0.016(2) 0.016(2) 0.033(3) -0.005(2) 0.001(2) -0.0003(19)
N1 0.016(3) 0.022(3) 0.028(3) -0.015(3) -0.006(2) 0.003(2)
N2 0.024(3) 0.021(3) 0.019(3) -0.008(2) -0.006(2) -0.002(2)
C1 0.017(3) 0.014(3) 0.025(3) -0.009(3) -0.002(3) 0.003(2)
C2 0.017(3) 0.017(3) 0.021(3) -0.009(3) -0.004(3) -0.001(2)
C3 0.021(3) 0.015(3) 0.019(3) -0.006(3) -0.003(3) -0.003(3)
C4 0.019(3) 0.031(4) 0.032(4) -0.018(3) -0.006(3) 0.001(3)
C5 0.022(4) 0.028(4) 0.047(5) -0.023(4) -0.008(3) 0.002(3)
C6 0.014(3) 0.033(4) 0.044(5) -0.019(4) -0.004(3) 0.003(3)
C7 0.022(4) 0.027(4) 0.040(5) -0.019(4) -0.001(3) 0.006(3)
C8 0.018(3) 0.020(3) 0.031(4) -0.011(3) -0.003(3) 0.002(3)
C9 0.028(4) 0.017(3) 0.029(4) -0.017(3) 0.001(3) -0.001(3)
C10 0.034(4) 0.032(4) 0.037(5) -0.024(4) -0.002(4) -0.004(3)
C11 0.040(5) 0.030(4) 0.028(4) -0.014(3) -0.004(3) -0.006(4)
C12 0.034(4) 0.033(4) 0.024(4) -0.011(3) -0.007(3) -0.009(3)
C13 0.019(4) 0.036(4) 0.027(4) -0.012(3) -0.003(3) -0.006(3)
C14 0.024(4) 0.016(3) 0.022(3) -0.004(3) 0.007(3) -0.003(3)
C19 0.027(4) 0.022(4) 0.038(5) -0.006(3) 0.008(3) -0.002(3)
C18 0.035(5) 0.028(4) 0.036(5) -0.006(4) 0.007(4) 0.000(4)
C17B 0.060(5) 0.019(3) 0.024(3) -0.005(3) 0.000(3) 0.004(3)
C16 0.038(5) 0.023(4) 0.026(4) -0.004(3) -0.008(3) 0.009(3)
C15 0.027(4) 0.025(4) 0.021(4) -0.006(3) 0.002(3) -0.003(3)
C20 0.019(3) 0.021(3) 0.021(3) -0.010(3) -0.006(3) 0.002(3)
C21 0.022(4) 0.044(5) 0.032(4) -0.022(4) 0.000(3) -0.007(3)
C22 0.030(4) 0.058(6) 0.030(4) -0.027(4) 0.010(3) -0.017(4)
C23 0.034(4) 0.028(4) 0.020(4) -0.012(3) -0.006(3) -0.009(3)
C24 0.024(4) 0.032(4) 0.032(4) -0.014(3) -0.010(3) -0.004(3)
C25 0.020(3) 0.029(4) 0.022(4) -0.010(3) -0.006(3) -0.002(3)
C26 0.014(3) 0.014(3) 0.028(4) -0.008(3) 0.001(3) -0.003(2)
C27 0.020(4) 0.017(3) 0.040(4) -0.014(3) 0.006(3) 0.000(3)
C28 0.020(3) 0.021(4) 0.041(5) -0.018(3) 0.002(3) -0.005(3)
C29 0.023(4) 0.018(3) 0.029(4) -0.011(3) 0.001(3) -0.003(3)
C30 0.024(4) 0.016(3) 0.034(4) -0.011(3) 0.004(3) 0.000(3)
C31 0.022(4) 0.018(3) 0.039(4) -0.013(3) 0.008(3) -0.004(3)
C32B 0.059(6) 0.012(4) 0.023(5) -0.008(4) -0.001(5) 0.001(5)
C17 0.067(7) 0.023(6) 0.036(6) -0.004(5) 0.000(6) 0.001(6)
C32 0.072(8) 0.028(6) 0.042(6) -0.002(6) -0.002(6) 0.001(6)
C35B 0.074(8) 0.030(6) 0.043(6) -0.002(6) -0.002(7) 0.001(6)
C36B 0.072(8) 0.028(6) 0.039(6) -0.003(5) -0.002(6) -0.002(6)
C37B 0.066(7) 0.023(5) 0.033(6) -0.003(5) 0.000(6) -0.001(6)
C38B 0.063(6) 0.017(5) 0.025(5) -0.005(4) -0.004(5) 0.001(5)
C39B 0.065(7) 0.020(6) 0.027(6) -0.005(5) -0.003(6) -0.002(6)
C40A 0.066(8) 0.019(6) 0.027(6) -0.004(5) -0.004(6) 0.000(6)
C41A 0.064(8) 0.016(6) 0.027(6) -0.006(5) -0.005(6) 0.002(6)
C42B 0.064(8) 0.016(6) 0.027(6) -0.006(5) -0.006(6) 0.004(6)
C43B 0.063(7) 0.017(6) 0.025(5) -0.006(5) -0.006(6) 0.002(6)
C44 0.050(5) 0.033(4) 0.023(4) -0.012(3) -0.014(4) -0.004(4)
C45 0.032(5) 0.048(6) 0.050(6) 0.003(5) -0.021(4) -0.007(4)
C46 0.028(5) 0.049(6) 0.072(8) -0.011(6) -0.015(5) 0.005(4)
C47 0.036(5) 0.066(7) 0.052(6) -0.033(6) -0.007(5) 0.006(5)
C48 0.056(7) 0.043(6) 0.096(10) -0.042(7) -0.014(7) 0.013(5)
C49 0.054(6) 0.037(5) 0.069(8) -0.028(5) -0.009(6) -0.002(5)
C50 0.032(2) 0.037(2) 0.033(2) -0.0099(11) -0.0051(10) -0.0065(10)
C51 0.057(6) 0.038(5) 0.029(5) -0.017(4) -0.006(4) 0.004(4)
C52 0.069(7) 0.038(5) 0.036(5) -0.015(4) -0.018(5) 0.010(5)
C53 0.053(6) 0.028(5) 0.053(6) -0.021(4) -0.014(5) 0.010(4)
C54 0.080(9) 0.045(6) 0.073(8) -0.035(6) -0.044(7) 0.008(6)
C55 0.076(8) 0.048(6) 0.061(7) -0.027(6) -0.049(7) 0.013(6)
C56 0.019(3) 0.018(3) 0.030(4) -0.014(3) 0.004(3) 0.000(3)
C57 0.028(4) 0.022(4) 0.035(4) -0.010(3) 0.000(3) 0.001(3)
C58 0.034(5) 0.031(4) 0.037(5) -0.011(4) -0.004(4) 0.005(4)
C59 0.027(4) 0.042(5) 0.044(5) -0.024(4) -0.006(4) 0.003(4)
C60 0.029(4) 0.040(5) 0.054(6) -0.030(5) 0.001(4) -0.004(4)
C61 0.021(4) 0.033(4) 0.046(5) -0.022(4) 0.001(3) -0.004(3)
C65 0.077(9) 0.074(9) 0.065(9) -0.035(7) 0.033(7) -0.027(8)
C66 0.083(10) 0.062(8) 0.040(6) -0.010(6) 0.010(6) -0.011(7)
C67 0.061(7) 0.044(6) 0.042(6) -0.017(5) 0.000(5) -0.008(5)
C62 0.039(5) 0.025(4) 0.034(4) -0.016(3) 0.006(4) -0.014(3)
C63 0.028(4) 0.046(5) 0.049(6) -0.025(5) 0.003(4) -0.006(4)
C64 0.038(5) 0.060(7) 0.053(6) -0.034(6) 0.011(5) -0.011(5)
Au2A 0.0659(6) 0.0248(3) 0.0204(3) -0.0044(2) 0.0056(3) -0.0108(4)
Cl2A 0.087(4) 0.055(3) 0.041(2) -0.019(2) 0.028(2) -0.025(3)
P2A 0.059(4) 0.018(2) 0.023(2) -0.0037(15) -0.010(2) -0.004(2)
C32A 0.067(4) 0.017(3) 0.032(4) -0.006(3) -0.004(3) -0.008(3)
C33 0.071(5) 0.028(4) 0.034(4) 0.003(4) -0.015(4) -0.012(4)
C34B 0.072(6) 0.035(5) 0.047(5) 0.000(4) -0.017(5) -0.008(4)
C35A 0.068(6) 0.032(4) 0.047(5) -0.008(4) -0.019(5) -0.008(4)
C36A 0.070(5) 0.028(4) 0.047(5) -0.012(4) -0.018(4) -0.007(4)
C37A 0.066(5) 0.024(4) 0.042(4) -0.010(4) -0.016(4) -0.007(4)
C38A 0.060(4) 0.021(4) 0.033(4) -0.007(3) -0.015(3) 0.001(3)
C39A 0.064(5) 0.026(4) 0.040(5) -0.007(4) -0.014(4) -0.001(4)
C40B 0.064(5) 0.030(4) 0.044(5) -0.012(4) -0.012(5) 0.004(4)
C41B 0.060(5) 0.032(5) 0.043(5) -0.014(4) -0.013(4) 0.009(4)
C42A 0.058(5) 0.031(5) 0.039(5) -0.012(4) -0.014(4) 0.008(4)
C43A 0.061(5) 0.026(4) 0.037(4) -0.012(4) -0.016(4) 0.005(4)

loop_
_atom_type_symbol
_atom_type_description
_atom_type_scat_dispersion_real
_atom_type_scat_dispersion_imag
_atom_type_scat_source
C C 0.0033 0.0016 'International Tables Vol C Tables 4.2.6.8 and 6.1.1.4'
H H 0.0000 0.0000 'International Tables Vol C Tables 4.2.6.8 and 6.1.1.4'
Au Au -2.0133 8.8022 'International Tables Vol C Tables 4.2.6.8 and 6.1.1.4'
Cl Cl 0.1484 0.1585 'International Tables Vol C Tables 4.2.6.8 and 6.1.1.4'
N N 0.0061 0.0033 'International Tables Vol C Tables 4.2.6.8 and 6.1.1.4'
O O 0.0106 0.0060 'International Tables Vol C Tables 4.2.6.8 and 6.1.1.4'
P P 0.1023 0.0942 'International Tables Vol C Tables 4.2.6.8 and 6.1.1.4'
Zn Zn 0.2839 1.4301 'International Tables Vol C Tables 4.2.6.8 and 6.1.1.4'

loop_
_exptl_crystal_face_index_h
_exptl_crystal_face_index_k
_exptl_crystal_face_index_l
_exptl_crystal_face_perp_dist
0 1 8 0.0731
8 -3 7 0.1072
2 8 -3 0.1389
-1 0 4 0.0911
1 -1 4 0.0989
1 0 -4 0.0973
-4 1 -4 0.1264
0 -1 -8 0.0752
-2 -8 3 0.1130
3 1 4 0.1162
-5 6 8 0.1112
0 -3 -4 0.1176
1 1 4 0.0930
-1 2 -4 0.0777
6 -5 -8 0.1190

loop_
_geom_angle_atom_site_label_1
_geom_angle_atom_site_label_2
_geom_angle_atom_site_label_3
_geom_angle
_geom_angle_site_symmetry_1
_geom_angle_site_symmetry_3
_geom_angle_publ_flag
P1 Au1 Cl1 178.97(8) . . ?
P2B Au2B Cl2B 169.9(8) . . ?
P3 Au3 Cl3 177.34(9) . . ?
O1 Zn1 C1 28.9(2) . . ?
O2 Zn1 O1 59.5(2) . . ?
O2 Zn1 N2 94.4(2) . . ?
O2 Zn1 C1 30.6(2) . . ?
O3 Zn1 O1 93.3(2) . . ?
O3 Zn1 O2 97.9(2) . . ?
O3 Zn1 O6 95.7(2) . . ?
O3 Zn1 N1 90.5(2) . . ?
O3 Zn1 N2 166.7(2) . . ?
O3 Zn1 C1 97.2(2) . . ?
O6 Zn1 O1 157.4(2) . . ?
O6 Zn1 O2 98.7(2) . . ?
O6 Zn1 N1 111.3(2) . . ?
O6 Zn1 N2 87.3(2) . . ?
O6 Zn1 C1 128.9(2) . . ?
N1 Zn1 O1 89.3(2) . . ?
N1 Zn1 O2 147.9(2) . . ?
N1 Zn1 N2 76.4(2) . . ?
N1 Zn1 C1 117.8(2) . . ?
N2 Zn1 O1 88.6(2) . . ?
N2 Zn1 C1 90.8(2) . . ?
O2 Zn2 O2 180.0 2_666 . ?
O4 Zn2 O2 85.9(2) 2_666 . ?
O4 Zn2 O2 94.1(2) 2_666 2_666 ?
O4 Zn2 O2 85.9(1) . 2_666 ?
O4 Zn2 O2 94.1(2) . . ?
O4 Zn2 O4 180.0 . 2_666 ?
O5 Zn2 O2 90.0(2) . 2_666 ?
O5 Zn2 O2 90.0(2) 2_666 . ?
O5 Zn2 O2 90.0(2) 2_666 2_666 ?
O5 Zn2 O2 90.0(2) . . ?
O5 Zn2 O4 86.7(2) 2_666 . ?
O5 Zn2 O4 86.7(2) . 2_666 ?
O5 Zn2 O4 93.3(2) 2_666 2_666 ?
O5 Zn2 O4 93.3(2) . . ?
O5 Zn2 O5 180.0 2_666 . ?
C29 P1 Au1 113.3(3) . . ?
C29 P1 C56 104.6(4) . . ?
C56 P1 Au1 111.7(2) . . ?
C62 P1 Au1 115.3(2) . . ?
C62 P1 C29 107.4(3) . . ?
C62 P1 C56 103.5(3) . . ?
C17B P2B Au2B 109.9(10) . . ?
C17B P2B C32B 117.2(12) . . ?
C32B P2B Au2B 103.7(12) . . ?
C38B P2B Au2B 119.3(11) . . ?
C38B P2B C17B 101.3(13) . . ?
C38B P2B C32B 106.2(14) . . ?
C23 P3 Au3 116.4(3) . . ?
C23 P3 C44 105.5(4) . . ?
C23 P3 C50 105.8(3) . . ?
C44 P3 Au3 109.6(3) . . ?
C44 P3 C50 108.1(4) . . ?
C50 P3 Au3 111.1(2) . . ?
C1 O1 Zn1 87.2(4) . . ?
Zn1 O2 Zn2 109.0(2) . . ?
C1 O2 Zn1 92.0(4) . . ?
C1 O2 Zn2 137.0(4) . . ?
C2 O3 Zn1 129.0(5) . . ?
C2 O4 Zn2 138.4(5) . . ?
C3 O5 Zn2 137.6(5) . . ?
C3 O6 Zn1 130.3(5) . . ?
C4 N1 Zn1 124.1(5) . . ?
C4 N1 C8 119.0(6) . . ?
C8 N1 Zn1 116.2(5) . . ?
C9 N2 Zn1 116.2(5) . . ?
C9 N2 C13 118.9(7) . . ?
C13 N2 Zn1 124.9(5) . . ?
O1 C1 Zn1 63.9(4) . . ?
O1 C1 O2 121.2(7) . . ?
O1 C1 C14 119.5(6) . . ?
O2 C1 Zn1 57.4(3) . . ?
O2 C1 C14 119.2(6) . . ?
C14 C1 Zn1 175.1(5) . . ?
O3 C2 C20 115.7(6) . . ?
O4 C2 O3 127.5(7) . . ?
O4 C2 C20 116.9(6) . . ?
O5 C3 O6 126.3(6) . . ?
O5 C3 C26 116.4(6) . . ?
O6 C3 C26 117.3(6) . . ?
N1 C4 H4 118.4 . . ?
N1 C4 C5 123.1(7) . . ?
C5 C4 H4 118.4 . . ?
C4 C5 H5 121.0 . . ?
C6 C5 C4 118.0(8) . . ?
C6 C5 H5 121.0 . . ?
C5 C6 H6 120.4 . . ?
C7 C6 C5 119.3(7) . . ?
C7 C6 H6 120.4 . . ?
C6 C7 H7 120.1 . . ?
C6 C7 C8 119.8(8) . . ?
C8 C7 H7 120.1 . . ?
N1 C8 C7 120.8(7) . . ?
N1 C8 C9 115.7(6) . . ?
C7 C8 C9 123.4(7) . . ?
N2 C9 C8 115.2(6) . . ?
N2 C9 C10 122.8(7) . . ?
C10 C9 C8 122.0(7) . . ?
C9 C10 H10 121.0 . . ?
C9 C10 C11 117.9(8) . . ?
C11 C10 H10 121.0 . . ?
C10 C11 H11 119.9 . . ?
C12 C11 C10 120.1(8) . . ?
C12 C11 H11 119.9 . . ?
C11 C12 H12 120.9 . . ?
C11 C12 C13 118.1(8) . . ?
C13 C12 H12 120.9 . . ?
N2 C13 C12 122.1(8) . . ?
N2 C13 H13 118.9 . . ?
C12 C13 H13 118.9 . . ?
C19 C14 C1 119.0(4) . . ?
C19 C14 C15 120.0 . . ?
C15 C14 C1 120.9(4) . . ?
C14 C19 H19 120.0 . . ?
C14 C19 C18 120.0 . . ?
C18 C19 H19 120.0 . . ?
C19 C18 H18 120.0 . . ?
C19 C18 C17B 120.0 . . ?
C17B C18 H18 120.0 . . ?
C18 C17B P2B 124.0(7) . . ?
C18 C17B C16 120.0 . . ?
C18 C17B P2A 114.7(4) . . ?
C16 C17B P2B 115.6(7) . . ?
C16 C17B P2A 125.2(4) . . ?
C17B C16 H16 120.0 . . ?
C15 C16 C17B 120.0 . . ?
C15 C16 H16 120.0 . . ?
C14 C15 H15 120.0 . . ?
C16 C15 C14 120.0 . . ?
C16 C15 H15 120.0 . . ?
C21 C20 C2 121.8(7) . . ?
C21 C20 C25 118.9(7) . . ?
C25 C20 C2 119.4(7) . . ?
C20 C21 H21 119.2 . . ?
C22 C21 C20 121.6(8) . . ?
C22 C21 H21 119.2 . . ?
C21 C22 H22 120.1 . . ?
C21 C22 C23 119.9(8) . . ?
C23 C22 H22 120.1 . . ?
C22 C23 P3 120.6(6) . . ?
C22 C23 C24 119.7(7) . . ?
C24 C23 P3 119.6(6) . . ?
C23 C24 H24 120.4 . . ?
C25 C24 C23 119.3(7) . . ?
C25 C24 H24 120.4 . . ?
C20 C25 C24 120.6(7) . . ?
C20 C25 H25 119.7 . . ?
C24 C25 H25 119.7 . . ?
C27 C26 C3 119.6(6) . . ?
C31 C26 C3 121.3(6) . . ?
C31 C26 C27 119.1(7) . . ?
C26 C27 H27 119.6 . . ?
C26 C27 C28 120.8(7) . . ?
C28 C27 H27 119.6 . . ?
C27 C28 H28 120.4 . . ?
C27 C28 C29 119.2(7) . . ?
C29 C28 H28 120.4 . . ?
C28 C29 P1 120.7(6) . . ?
C30 C29 P1 120.1(6) . . ?
C30 C29 C28 119.2(7) . . ?
C29 C30 H30 119.5 . . ?
C31 C30 C29 120.9(7) . . ?
C31 C30 H30 119.5 . . ?
C26 C31 H31 119.6 . . ?
C30 C31 C26 120.7(7) . . ?
C30 C31 H31 119.6 . . ?
C17 C32B P2B 117.3(13) . . ?
C17 C32B C37B 120.0 . . ?
C37B C32B P2B 121.1(13) . . ?
C32B C17 H17 120.0 . . ?
C32B C17 C32 120.0 . . ?
C32 C17 H17 120.0 . . ?
C17 C32 H32 120.0 . . ?
C35B C32 C17 120.0 . . ?
C35B C32 H32 120.0 . . ?
C32 C35B H35B 120.0 . . ?
C36B C35B C32 120.0 . . ?
C36B C35B H35B 120.0 . . ?
C35B C36B H36B 120.0 . . ?
C35B C36B C37B 120.0 . . ?
C37B C36B H36B 120.0 . . ?
C32B C37B H37B 120.0 . . ?
C36B C37B C32B 120.0 . . ?
C36B C37B H37B 120.0 . . ?
C39B C38B P2B 121.2(12) . . ?
C39B C38B C43B 120.0 . . ?
C43B C38B P2B 118.6(12) . . ?
C38B C39B H39B 120.0 . . ?
C38B C39B C40A 120.0 . . ?
C40A C39B H39B 120.0 . . ?
C39B C40A H40A 120.0 . . ?
C41A C40A C39B 120.0 . . ?
C41A C40A H40A 120.0 . . ?
C40A C41A H41A 120.0 . . ?
C42B C41A C40A 120.0 . . ?
C42B C41A H41A 120.0 . . ?
C41A C42B H42B 120.0 . . ?
C41A C42B C43B 120.0 . . ?
C43B C42B H42B 120.0 . . ?
C38B C43B H43B 120.0 . . ?
C42B C43B C38B 120.0 . . ?
C42B C43B H43B 120.0 . . ?
C45 C44 P3 122.3(8) . . ?
C45 C44 C49 119.3(10) . . ?
C49 C44 P3 118.3(8) . . ?
C44 C45 H45 119.5 . . ?
C44 C45 C46 120.9(11) . . ?
C46 C45 H45 119.5 . . ?
C45 C46 H46 121.1 . . ?
C47 C46 C45 117.8(11) . . ?
C47 C46 H46 121.1 . . ?
C46 C47 H47 119.6 . . ?
C48 C47 C46 120.8(10) . . ?
C48 C47 H47 119.6 . . ?
C47 C48 H48 119.5 . . ?
C49 C48 C47 121.0(11) . . ?
C49 C48 H48 119.5 . . ?
C44 C49 H49 119.9 . . ?
C48 C49 C44 120.1(11) . . ?
C48 C49 H49 119.9 . . ?
C51 C50 P3 121.4(3) . . ?
C51 C50 C55 120.0 . . ?
C55 C50 P3 118.5(3) . . ?
C50 C51 H51 120.0 . . ?
C52 C51 C50 120.0 . . ?
C52 C51 H51 120.0 . . ?
C51 C52 H52 120.0 . . ?
C51 C52 C53 120.0 . . ?
C53 C52 H52 120.0 . . ?
C52 C53 H53 120.0 . . ?
C54 C53 C52 120.0 . . ?
C54 C53 H53 120.0 . . ?
C53 C54 H54 120.0 . . ?
C53 C54 C55 120.0 . . ?
C55 C54 H54 120.0 . . ?
C50 C55 H55 120.0 . . ?
C54 C55 C50 120.0 . . ?
C54 C55 H55 120.0 . . ?
C57 C56 P1 122.1(6) . . ?
C57 C56 C61 120.0(8) . . ?
C61 C56 P1 117.8(6) . . ?
C56 C57 H57 120.7 . . ?
C56 C57 C58 118.5(8) . . ?
C58 C57 H57 120.7 . . ?
C57 C58 H58 119.0 . . ?
C59 C58 C57 122.1(9) . . ?
C59 C58 H58 119.0 . . ?
C58 C59 H59 120.3 . . ?
C58 C59 C60 119.3(9) . . ?
C60 C59 H59 120.3 . . ?
C59 C60 H60 120.0 . . ?
C61 C60 C59 120.0(9) . . ?
C61 C60 H60 120.0 . . ?
C56 C61 H61 120.0 . . ?
C60 C61 C56 120.1(9) . . ?
C60 C61 H61 120.0 . . ?
C66 C65 H65 120.0 . . ?
C66 C65 C64 120.0 . . ?
C64 C65 H65 120.0 . . ?
C65 C66 H66 120.0 . . ?
C67 C66 C65 120.0 . . ?
C67 C66 H66 120.0 . . ?
C66 C67 H67 120.0 . . ?
C62 C67 C66 120.0 . . ?
C62 C67 H67 120.0 . . ?
C67 C62 P1 119.7(4) . . ?
C67 C62 C63 120.0 . . ?
C63 C62 P1 120.3(4) . . ?
C62 C63 H63 120.0 . . ?
C64 C63 C62 120.0 . . ?
C64 C63 H63 120.0 . . ?
C65 C64 H64 120.0 . . ?
C63 C64 C65 120.0 . . ?
C63 C64 H64 120.0 . . ?
P2A Au2A Cl2A 171.6(3) . . ?
C17B P2A Au2A 105.8(5) . . ?
C17B P2A C32A 102.9(6) . . ?
C32A P2A Au2A 113.1(6) . . ?
C38A P2A C17B 111.2(7) . . ?
C38A P2A Au2A 117.1(5) . . ?
C38A P2A C32A 106.0(7) . . ?
C33 C32A P2A 123.1(7) . . ?
C33 C32A C37A 120.0 . . ?
C37A C32A P2A 116.8(7) . . ?
C32A C33 H33 120.0 . . ?
C32A C33 C34B 120.0 . . ?
C34B C33 H33 120.0 . . ?
C33 C34B H34B 120.0 . . ?
C35A C34B C33 120.0 . . ?
C35A C34B H34B 120.0 . . ?
C34B C35A H35A 120.0 . . ?
C34B C35A C36A 120.0 . . ?
C36A C35A H35A 120.0 . . ?
C35A C36A H36A 120.0 . . ?
C35A C36A C37A 120.0 . . ?
C37A C36A H36A 120.0 . . ?
C32A C37A H37A 120.0 . . ?
C36A C37A C32A 120.0 . . ?
C36A C37A H37A 120.0 . . ?
C39A C38A P2A 118.6(6) . . ?
C39A C38A C43A 120.0 . . ?
C43A C38A P2A 121.3(6) . . ?
C38A C39A H39A 120.0 . . ?
C40B C39A C38A 120.0 . . ?
C40B C39A H39A 120.0 . . ?
C39A C40B H40B 120.0 . . ?
C39A C40B C41B 120.0 . . ?
C41B C40B H40B 120.0 . . ?
C40B C41B H41B 120.0 . . ?
C42A C41B C40B 120.0 . . ?
C42A C41B H41B 120.0 . . ?
C41B C42A H42A 120.0 . . ?
C43A C42A C41B 120.0 . . ?
C43A C42A H42A 120.0 . . ?
C38A C43A H43A 120.0 . . ?
C42A C43A C38A 120.0 . . ?
C42A C43A H43A 120.0 . . ?

loop_
_geom_bond_atom_site_label_1
_geom_bond_atom_site_label_2
_geom_bond_distance
_geom_bond_site_symmetry_2
_geom_bond_publ_flag
Au1 Cl1 2.283(2) . ?
Au1 P1 2.220(2) . ?
Au2B Cl2B 2.27(2) . ?
Au2B P2B 2.16(2) . ?
Au3 Cl3 2.296(3) . ?
Au3 P3 2.224(2) . ?
Zn1 O1 2.279(6) . ?
Zn1 O2 2.137(5) . ?
Zn1 O3 2.022(5) . ?
Zn1 O6 2.029(5) . ?
Zn1 N1 2.114(6) . ?
Zn1 N2 2.159(6) . ?
Zn1 C1 2.535(7) . ?
Zn2 O2 2.182(5) . ?
Zn2 O2 2.182(5) 2_666 ?
Zn2 O4 2.068(5) . ?
Zn2 O4 2.068(5) 2_666 ?
Zn2 O5 2.053(5) . ?
Zn2 O5 2.053(5) 2_666 ?
P1 C29 1.815(8) . ?
P1 C56 1.819(8) . ?
P1 C62 1.806(5) . ?
P2B C17B 1.86(2) . ?
P2B C32B 1.93(3) . ?
P2B C38B 1.81(3) . ?
P3 C23 1.820(8) . ?
P3 C44 1.824(11) . ?
P3 C50 1.853(5) . ?
O1 C1 1.228(9) . ?
O2 C1 1.290(9) . ?
O3 C2 1.255(9) . ?
O4 C2 1.253(8) . ?
O5 C3 1.250(9) . ?
O6 C3 1.263(9) . ?
N1 C4 1.331(9) . ?
N1 C8 1.350(10) . ?
N2 C9 1.321(10) . ?
N2 C13 1.342(10) . ?
C1 C14 1.502(8) . ?
C2 C20 1.511(10) . ?
C3 C26 1.494(9) . ?
C4 H4 0.9500 . ?
C4 C5 1.382(11) . ?
C5 H5 0.9500 . ?
C5 C6 1.380(12) . ?
C6 H6 0.9500 . ?
C6 C7 1.380(12) . ?
C7 H7 0.9500 . ?
C7 C8 1.383(10) . ?
C8 C9 1.492(11) . ?
C9 C10 1.391(10) . ?
C10 H10 0.9500 . ?
C10 C11 1.394(12) . ?
C11 H11 0.9500 . ?
C11 C12 1.359(13) . ?
C12 H12 0.9500 . ?
C12 C13 1.409(12) . ?
C13 H13 0.9500 . ?
C14 C19 1.3900 . ?
C14 C15 1.3900 . ?
C19 H19 0.9500 . ?
C19 C18 1.3900 . ?
C18 H18 0.9500 . ?
C18 C17B 1.3900 . ?
C17B C16 1.3900 . ?
C17B P2A 1.810(11) . ?
C16 H16 0.9500 . ?
C16 C15 1.3900 . ?
C15 H15 0.9500 . ?
C20 C21 1.382(11) . ?
C20 C25 1.391(10) . ?
C21 H21 0.9500 . ?
C21 C22 1.371(12) . ?
C22 H22 0.9500 . ?
C22 C23 1.390(12) . ?
C23 C24 1.401(12) . ?
C24 H24 0.9500 . ?
C24 C25 1.393(11) . ?
C25 H25 0.9500 . ?
C26 C27 1.394(10) . ?
C26 C31 1.383(10) . ?
C27 H27 0.9500 . ?
C27 C28 1.395(10) . ?
C28 H28 0.9500 . ?
C28 C29 1.406(10) . ?
C29 C30 1.388(11) . ?
C30 H30 0.9500 . ?
C30 C31 1.375(10) . ?
C31 H31 0.9500 . ?
C32B C17 1.3900 . ?
C32B C37B 1.3900 . ?
C17 H17 0.9500 . ?
C17 C32 1.3900 . ?
C32 H32 0.9500 . ?
C32 C35B 1.3900 . ?
C35B H35B 0.9500 . ?
C35B C36B 1.3900 . ?
C36B H36B 0.9500 . ?
C36B C37B 1.3900 . ?
C37B H37B 0.9500 . ?
C38B C39B 1.3900 . ?
C38B C43B 1.3900 . ?
C39B H39B 0.9500 . ?
C39B C40A 1.3900 . ?
C40A H40A 0.9500 . ?
C40A C41A 1.3900 . ?
C41A H41A 0.9500 . ?
C41A C42B 1.3900 . ?
C42B H42B 0.9500 . ?
C42B C43B 1.3900 . ?
C43B H43B 0.9500 . ?
C44 C45 1.348(14) . ?
C44 C49 1.391(14) . ?
C45 H45 0.9500 . ?
C45 C46 1.419(14) . ?
C46 H46 0.9500 . ?
C46 C47 1.37(2) . ?
C47 H47 0.9500 . ?
C47 C48 1.36(2) . ?
C48 H48 0.9500 . ?
C48 C49 1.35(2) . ?
C49 H49 0.9500 . ?
C50 C51 1.3900 . ?
C50 C55 1.3900 . ?
C51 H51 0.9500 . ?
C51 C52 1.3900 . ?
C52 H52 0.9500 . ?
C52 C53 1.3900 . ?
C53 H53 0.9500 . ?
C53 C54 1.3900 . ?
C54 H54 0.9500 . ?
C54 C55 1.3900 . ?
C55 H55 0.9500 . ?
C56 C57 1.382(11) . ?
C56 C61 1.398(11) . ?
C57 H57 0.9500 . ?
C57 C58 1.386(13) . ?
C58 H58 0.9500 . ?
C58 C59 1.368(13) . ?
C59 H59 0.9500 . ?
C59 C60 1.38(2) . ?
C60 H60 0.9500 . ?
C60 C61 1.382(14) . ?
C61 H61 0.9500 . ?
C65 H65 0.9500 . ?
C65 C66 1.3900 . ?
C65 C64 1.3900 . ?
C66 H66 0.9500 . ?
C66 C67 1.3900 . ?
C67 H67 0.9500 . ?
C67 C62 1.3900 . ?
C62 C63 1.3900 . ?
C63 H63 0.9500 . ?
C63 C64 1.3900 . ?
C64 H64 0.9500 . ?
Au2A Cl2A 2.28(2) . ?
Au2A P2A 2.245(11) . ?
P2A C32A 1.879(10) . ?
P2A C38A 1.786(14) . ?
C32A C33 1.3900 . ?
C32A C37A 1.3900 . ?
C33 H33 0.9500 . ?
C33 C34B 1.3900 . ?
C34B H34B 0.9500 . ?
C34B C35A 1.3900 . ?
C35A H35A 0.9500 . ?
C35A C36A 1.3900 . ?
C36A H36A 0.9500 . ?
C36A C37A 1.3900 . ?
C37A H37A 0.9500 . ?
C38A C39A 1.3900 . ?
C38A C43A 1.3900 . ?
C39A H39A 0.9500 . ?
C39A C40B 1.3900 . ?
C40B H40B 0.9500 . ?
C40B C41B 1.3900 . ?
C41B H41B 0.9500 . ?
C41B C42A 1.3900 . ?
C42A H42A 0.9500 . ?
C42A C43A 1.3900 . ?
C43A H43A 0.9500 . ?

loop_
_geom_torsion_atom_site_label_1
_geom_torsion_atom_site_label_2
_geom_torsion_atom_site_label_3
_geom_torsion_atom_site_label_4
_geom_torsion
_geom_torsion_site_symmetry_1
_geom_torsion_site_symmetry_2
_geom_torsion_site_symmetry_3
_geom_torsion_site_symmetry_4
_geom_torsion_publ_flag
Au1 P1 C29 C28 -146.5(6) . . . . ?
Au1 P1 C29 C30 36.9(8) . . . . ?
Au1 P1 C56 C57 -120.5(6) . . . . ?
Au1 P1 C56 C61 56.4(6) . . . . ?
Au1 P1 C62 C67 22.1(4) . . . . ?
Au1 P1 C62 C63 -159.9(3) . . . . ?
Au2B P2B C17B C18 34.0(13) . . . . ?
Au2B P2B C17B C16 -138.9(6) . . . . ?
Au2B P2B C38B C39B 10(2) . . . . ?
Au2B P2B C38B C43B -175.4(11) . . . . ?
Au3 P3 C23 C22 46.4(8) . . . . ?
Au3 P3 C23 C24 -135.8(6) . . . . ?
Au3 P3 C44 C45 -134.8(8) . . . . ?
Au3 P3 C44 C49 47.0(9) . . . . ?
Au3 P3 C50 C51 -121.2(4) . . . . ?
Au3 P3 C50 C55 61.2(4) . . . . ?
Zn1 O1 C1 O2 2.8(7) . . . . ?
Zn1 O1 C1 C14 -175.9(6) . . . . ?
Zn1 O2 C1 O1 -3.0(7) . . . . ?
Zn1 O2 C1 C14 175.8(5) . . . . ?
Zn1 O3 C2 O4 -13.4(11) . . . . ?
Zn1 O3 C2 C20 166.0(5) . . . . ?
Zn1 O6 C3 O5 -19.5(11) . . . . ?
Zn1 O6 C3 C26 159.4(5) . . . . ?
Zn1 N1 C4 C5 -170.8(7) . . . . ?
Zn1 N1 C8 C7 170.7(6) . . . . ?
Zn1 N1 C8 C9 -5.5(9) . . . . ?
Zn1 N2 C9 C8 -2.2(9) . . . . ?
Zn1 N2 C9 C10 176.3(7) . . . . ?
Zn1 N2 C13 C12 -177.6(6) . . . . ?
Zn2 O2 C1 Zn1 121.0(6) . . . . ?
Zn2 O2 C1 O1 118.0(7) . . . . ?
Zn2 O2 C1 C14 -63.3(9) . . . . ?
Zn2 O4 C2 O3 -1.4(13) . . . . ?
Zn2 O4 C2 C20 179.2(5) . . . . ?
Zn2 O5 C3 O6 0.7(12) . . . . ?
Zn2 O5 C3 C26 -178.2(5) . . . . ?
P1 C29 C30 C31 173.4(7) . . . . ?
P1 C56 C57 C58 175.7(6) . . . . ?
P1 C56 C61 C60 -175.9(6) . . . . ?
P1 C62 C63 C64 -178.0(5) . . . . ?
P2B C17B C16 C15 173.1(9) . . . . ?
P2B C32B C17 C32 -165.6(17) . . . . ?
P2B C32B C37B C36B 165.0(18) . . . . ?
P2B C38B C39B C40A 175(2) . . . . ?
P2B C38B C43B C42B -175(2) . . . . ?
P3 C23 C24 C25 -178.7(6) . . . . ?
P3 C44 C45 C46 -178.6(9) . . . . ?
P3 C44 C49 C48 177.7(10) . . . . ?
P3 C50 C51 C52 -177.6(6) . . . . ?
P3 C50 C55 C54 177.7(5) . . . . ?
O1 C1 C14 C19 -9.6(8) . . . . ?
O1 C1 C14 C15 168.4(5) . . . . ?
O2 C1 C14 C19 171.7(5) . . . . ?
O2 C1 C14 C15 -10.3(8) . . . . ?
O3 C2 C20 C21 -163.7(8) . . . . ?
O3 C2 C20 C25 15.6(10) . . . . ?
O4 C2 C20 C21 15.7(11) . . . . ?
O4 C2 C20 C25 -164.9(7) . . . . ?
O5 C3 C26 C27 -27.4(11) . . . . ?
O5 C3 C26 C31 151.2(8) . . . . ?
O6 C3 C26 C27 153.6(7) . . . . ?
O6 C3 C26 C31 -27.8(11) . . . . ?
N1 C4 C5 C6 0.0(14) . . . . ?
N1 C8 C9 N2 5.1(10) . . . . ?
N1 C8 C9 C10 -173.4(8) . . . . ?
N2 C9 C10 C11 2.9(13) . . . . ?
C1 C14 C19 C18 178.1(5) . . . . ?
C1 C14 C15 C16 -178.0(5) . . . . ?
C2 C20 C21 C22 177.1(8) . . . . ?
C2 C20 C25 C24 180.0(7) . . . . ?
C3 C26 C27 C28 176.5(8) . . . . ?
C3 C26 C31 C30 -177.1(8) . . . . ?
C4 N1 C8 C7 -0.4(12) . . . . ?
C4 N1 C8 C9 -176.6(7) . . . . ?
C4 C5 C6 C7 1.4(13) . . . . ?
C5 C6 C7 C8 -2.3(13) . . . . ?
C6 C7 C8 N1 1.8(13) . . . . ?
C6 C7 C8 C9 177.7(8) . . . . ?
C7 C8 C9 N2 -171.0(8) . . . . ?
C7 C8 C9 C10 10.5(13) . . . . ?
C8 N1 C4 C5 -0.5(13) . . . . ?
C8 C9 C10 C11 -178.7(8) . . . . ?
C9 N2 C13 C12 1.0(12) . . . . ?
C9 C10 C11 C12 -1.9(13) . . . . ?
C10 C11 C12 C13 0.6(13) . . . . ?
C11 C12 C13 N2 -0.1(13) . . . . ?
C13 N2 C9 C8 179.1(7) . . . . ?
C13 N2 C9 C10 -2.4(12) . . . . ?
C14 C19 C18 C17B 0.0 . . . . ?
C19 C14 C15 C16 0.0 . . . . ?
C19 C18 C17B P2B -172.5(10) . . . . ?
C19 C18 C17B C16 0.0 . . . . ?
C19 C18 C17B P2A -176.0(6) . . . . ?
C18 C17B C16 C15 0.0 . . . . ?
C18 C17B P2A Au2A 34.5(6) . . . . ?
C18 C17B P2A C32A 153.4(5) . . . . ?
C18 C17B P2A C38A -93.6(6) . . . . ?
C17B P2B C38B C39B 130.5(14) . . . . ?
C17B P2B C38B C43B -54.7(16) . . . . ?
C17B C16 C15 C14 0.0 . . . . ?
C17B P2A C32A C33 113.9(7) . . . . ?
C17B P2A C32A C37A -64.9(8) . . . . ?
C17B P2A C38A C39A 145.0(6) . . . . ?
C17B P2A C38A C43A -36.8(9) . . . . ?
C16 C17B P2A Au2A -141.3(3) . . . . ?
C16 C17B P2A C32A -22.4(9) . . . . ?
C16 C17B P2A C38A 90.6(7) . . . . ?
C15 C14 C19 C18 0.0 . . . . ?
C20 C21 C22 C23 3.6(15) . . . . ?
C21 C20 C25 C24 -0.7(12) . . . . ?
C21 C22 C23 P3 175.8(7) . . . . ?
C21 C22 C23 C24 -2.0(14) . . . . ?
C22 C23 C24 C25 -0.8(13) . . . . ?
C23 P3 C44 C45 99.2(9) . . . . ?
C23 P3 C44 C49 -79.0(9) . . . . ?
C23 P3 C50 C51 6.0(6) . . . . ?
C23 P3 C50 C55 -171.7(5) . . . . ?
C23 C24 C25 C20 2.2(12) . . . . ?
C25 C20 C21 C22 -2.2(13) . . . . ?
C26 C27 C28 C29 0.1(13) . . . . ?
C27 C26 C31 C30 1.6(13) . . . . ?
C27 C28 C29 P1 -174.0(7) . . . . ?
C27 C28 C29 C30 2.6(13) . . . . ?
C28 C29 C30 C31 -3.2(13) . . . . ?
C29 P1 C56 C57 2.5(7) . . . . ?
C29 P1 C56 C61 179.4(6) . . . . ?
C29 P1 C62 C67 -105.3(5) . . . . ?
C29 P1 C62 C63 72.7(5) . . . . ?
C29 C30 C31 C26 1.2(13) . . . . ?
C31 C26 C27 C28 -2.2(13) . . . . ?
C32B P2B C17B C18 151.9(10) . . . . ?
C32B P2B C17B C16 -21.0(16) . . . . ?
C32B P2B C38B C39B -106.7(16) . . . . ?
C32B P2B C38B C43B 68.1(18) . . . . ?
C32B C17 C32 C35B 0.0 . . . . ?
C17 C32B C37B C36B 0.0 . . . . ?
C17 C32 C35B C36B 0.0 . . . . ?
C32 C35B C36B C37B 0.0 . . . . ?
C35B C36B C37B C32B 0.0 . . . . ?
C37B C32B C17 C32 0.0 . . . . ?
C38B P2B C17B C18 -93.2(11) . . . . ?
C38B P2B C17B C16 94.0(11) . . . . ?
C38B C39B C40A C41A 0.0 . . . . ?
C39B C38B C43B C42B 0.0 . . . . ?
C39B C40A C41A C42B 0.0 . . . . ?
C40A C41A C42B C43B 0.0 . . . . ?
C41A C42B C43B C38B 0.0 . . . . ?
C43B C38B C39B C40A 0.0 . . . . ?
C44 P3 C23 C22 168.1(8) . . . . ?
C44 P3 C23 C24 -14.1(8) . . . . ?
C44 P3 C50 C51 118.6(5) . . . . ?
C44 P3 C50 C55 -59.0(5) . . . . ?
C44 C45 C46 C47 2.3(19) . . . . ?
C45 C44 C49 C48 -0.5(17) . . . . ?
C45 C46 C47 C48 -3.3(19) . . . . ?
C46 C47 C48 C49 2(2) . . . . ?
C47 C48 C49 C44 -1(2) . . . . ?
C49 C44 C45 C46 -0.5(17) . . . . ?
C50 P3 C23 C22 -77.5(8) . . . . ?
C50 P3 C23 C24 100.4(7) . . . . ?
C50 P3 C44 C45 -13.6(9) . . . . ?
C50 P3 C44 C49 168.2(8) . . . . ?
C50 C51 C52 C53 0.0 . . . . ?
C51 C50 C55 C54 0.0 . . . . ?
C51 C52 C53 C54 0.0 . . . . ?
C52 C53 C54 C55 0.0 . . . . ?
C53 C54 C55 C50 0.0 . . . . ?
C55 C50 C51 C52 0.0 . . . . ?
C56 P1 C29 C28 91.6(7) . . . . ?
C56 P1 C29 C30 -84.9(7) . . . . ?
C56 P1 C62 C67 144.4(4) . . . . ?
C56 P1 C62 C63 -37.6(5) . . . . ?
C56 C57 C58 C59 0.9(13) . . . . ?
C57 C56 C61 C60 1.1(12) . . . . ?
C57 C58 C59 C60 -0.6(14) . . . . ?
C58 C59 C60 C61 0.4(14) . . . . ?
C59 C60 C61 C56 -0.7(13) . . . . ?
C61 C56 C57 C58 -1.2(12) . . . . ?
C65 C66 C67 C62 0.0 . . . . ?
C66 C65 C64 C63 0.0 . . . . ?
C66 C67 C62 P1 178.0(5) . . . . ?
C66 C67 C62 C63 0.0 . . . . ?
C67 C62 C63 C64 0.0 . . . . ?
C62 P1 C29 C28 -17.9(8) . . . . ?
C62 P1 C29 C30 165.5(7) . . . . ?
C62 P1 C56 C57 114.9(6) . . . . ?
C62 P1 C56 C61 -68.2(6) . . . . ?
C62 C63 C64 C65 0.0 . . . . ?
C64 C65 C66 C67 0.0 . . . . ?
Au2A P2A C32A C33 -132.4(7) . . . . ?
Au2A P2A C32A C37A 48.8(8) . . . . ?
Au2A P2A C38A C39A 23.3(9) . . . . ?
Au2A P2A C38A C43A -158.6(6) . . . . ?
P2A C17B C16 C15 175.6(7) . . . . ?
P2A C32A C33 C34B -178.8(9) . . . . ?
P2A C32A C37A C36A 178.8(8) . . . . ?
P2A C38A C39A C40B 178.2(10) . . . . ?
P2A C38A C43A C42A -178.1(10) . . . . ?
C32A P2A C38A C39A -103.9(8) . . . . ?
C32A P2A C38A C43A 74.3(10) . . . . ?
C32A C33 C34B C35A 0.0 . . . . ?
C33 C32A C37A C36A 0.0 . . . . ?
C33 C34B C35A C36A 0.0 . . . . ?
C34B C35A C36A C37A 0.0 . . . . ?
C35A C36A C37A C32A 0.0 . . . . ?
C37A C32A C33 C34B 0.0 . . . . ?
C38A P2A C32A C33 -2.9(10) . . . . ?
C38A P2A C32A C37A 178.3(7) . . . . ?
C38A C39A C40B C41B 0.0 . . . . ?
C39A C38A C43A C42A 0.0 . . . . ?
C39A C40B C41B C42A 0.0 . . . . ?
C40B C41B C42A C43A 0.0 . . . . ?
C41B C42A C43A C38A 0.0 . . . . ?
C43A C38A C39A C40B 0.0 . . . . ?

loop_
_smtbx_masks_void_nr
_smtbx_masks_void_average_x
_smtbx_masks_void_average_y
_smtbx_masks_void_average_z
_smtbx_masks_void_volume
_smtbx_masks_void_count_electrons
_smtbx_masks_void_content
1 -0.084 0.214 0.726 126.9 28.8 '0.5 C5H12O2'
2 0.084 0.786 0.274 126.9 31.5 '0.5 C5H12O2'
3 0.500 0.500 0.000 181.4 28.8 '1 C3H6O'
